data_4512258
loop_
_publ_author_name
'Wen, Yuehong'
'Sheng, Tianlu'
'Xue, Zhenzhen'
'Sun, Zhihao'
'Wang, Yanlong'
'Hu, Shengmin'
'Huang, Yihui'
'Li, Jie'
'Wu, Xintao'

_publ_section_title
;
 Homochiral Layered Coordination Polymers from ChiralN-Carbamylglutamate
 and Achiral Flexible Bis(pyridine) Ligands: Syntheses, Crystal
 Structures, and Properties
;
_journal_issue 12
_journal_name_full 'Crystal Growth &amp; Design'
_journal_page_first 6230
_journal_paper_doi 10.1021/cg501398c
_journal_volume 14
_journal_year 2014
_chemical_absolute_configuration unk
_chemical_formula_sum 'C19 H29 N4 O8.5 Zn'
_chemical_formula_weight 514.83
_chemical_name_systematic
; 
 ? 
;
_space_group_IT_number 1
_symmetry_cell_setting triclinic
_symmetry_space_group_name_Hall 'P 1'
_symmetry_space_group_name_H-M 'P 1'
_atom_sites_solution_hydrogens geom
_atom_sites_solution_primary direct
_atom_sites_solution_secondary difmap
_audit_creation_method SHELXL-97
_cell_angle_alpha 86.418(5)
_cell_angle_beta 86.785(6)
_cell_angle_gamma 87.184(5)
_cell_formula_units_Z 2
_cell_length_a 9.756(2)
_cell_length_b 10.346(3)
_cell_length_c 11.822(3)
_cell_measurement_reflns_used 3625
_cell_measurement_temperature 293(2)
_cell_measurement_theta_max 27.4972
_cell_measurement_theta_min 3.1781
_cell_volume 1187.8(5)
_computing_cell_refinement 'CrystalClear (Rigaku Inc., 2008)'
_computing_data_collection 'CrystalClear (Rigaku Inc., 2008)'
_computing_data_reduction 'CrystalClear (Rigaku Inc., 2008)'
_computing_structure_refinement 'SHELXL-97 (Sheldrick, 1997)'
_computing_structure_solution 'SHELXS-97 (Sheldrick, 1990)'
_diffrn_ambient_temperature 293(2)
_diffrn_detector_area_resol_mean 14.6306
_diffrn_measured_fraction_theta_full 0.990
_diffrn_measured_fraction_theta_max 0.990
_diffrn_measurement_device_type 'Mercury70 (2x2 bin mode)'
_diffrn_measurement_method CCD_Profile_fitting
_diffrn_radiation_monochromator graphite
_diffrn_radiation_source 'fine-focus sealed tube'
_diffrn_radiation_type MoK\a
_diffrn_radiation_wavelength 0.71073
_diffrn_reflns_av_R_equivalents 0.0142
_diffrn_reflns_av_sigmaI/netI 0.0423
_diffrn_reflns_limit_h_max 12
_diffrn_reflns_limit_h_min -12
_diffrn_reflns_limit_k_max 13
_diffrn_reflns_limit_k_min -13
_diffrn_reflns_limit_l_max 15
_diffrn_reflns_limit_l_min -15
_diffrn_reflns_number 14805
_diffrn_reflns_theta_full 27.48
_diffrn_reflns_theta_max 27.48
_diffrn_reflns_theta_min 3.18
_exptl_absorpt_coefficient_mu 1.086
_exptl_absorpt_correction_T_max 1.0000
_exptl_absorpt_correction_T_min 0.8685
_exptl_absorpt_correction_type multi-scan
_exptl_crystal_colour White
_exptl_crystal_density_diffrn 1.439
_exptl_crystal_density_method 'not measured'
_exptl_crystal_description Prism
_exptl_crystal_F_000 538
_exptl_crystal_size_max 0.1500
_exptl_crystal_size_mid 0.1000
_exptl_crystal_size_min 0.1000
_refine_diff_density_max 1.019
_refine_diff_density_min -0.529
_refine_diff_density_rms 0.068
_refine_ls_abs_structure_details 'Flack H D (1983), Acta Cryst. A39, 876-881'
_refine_ls_abs_structure_Flack 0.013(10)
_refine_ls_extinction_method none
_refine_ls_goodness_of_fit_ref 1.047
_refine_ls_hydrogen_treatment constr
_refine_ls_matrix_type full
_refine_ls_number_parameters 551
_refine_ls_number_reflns 10159
_refine_ls_number_restraints 6
_refine_ls_restrained_S_all 1.161
_refine_ls_R_factor_all 0.0441
_refine_ls_R_factor_gt 0.0397
_refine_ls_shift/su_max 0.001
_refine_ls_shift/su_mean 0.000
_refine_ls_structure_factor_coef Fsqd
_refine_ls_weighting_details 'calc w=1/[\s^2^(Fo^2^)+(0.0658P)^2^+0.0000P] where P=(Fo^2^+2Fc^2^)/3'
_refine_ls_weighting_scheme calc
_refine_ls_wR_factor_gt 0.1049
_refine_ls_wR_factor_ref 0.1079
_reflns_number_gt 9020
_reflns_number_total 10159
_reflns_threshold_expression >2sigma(I)
_cod_data_source_file cg501398c_si_002.cif
_cod_data_source_block IV
_cod_depositor_comments
;
The following automatic conversions were performed:

'_exptl_absorpt_correction_type' value 'Multi-scan' changed to
'multi-scan' according to
/home/saulius/struct/COD-crude-data--automatic-downloads/rss-feeds/ACS/lib/dictionaries/cif_core.dic
dictionary named 'cif_core.dic' version 2.4.2 from 2011-04-26.

Automatic conversion script
Id: cif_fix_values 2827 2014-09-09 07:05:25Z andrius 

 Adding full bibliography for 4512255--4512258.cif.
;
_cod_original_cell_volume 1187.9(5)
_cod_original_sg_symbol_H-M P1
_cod_original_formula_sum 'C19 H29 N4 O8.50 Zn'
_cod_database_code 4512258

loop_
_symmetry_equiv_pos_as_xyz
'x, y, z'

loop_
_atom_site_label
_atom_site_type_symbol
_atom_site_fract_x
_atom_site_fract_y
_atom_site_fract_z
_atom_site_U_iso_or_equiv
_atom_site_adp_type
_atom_site_occupancy
_atom_site_symmetry_multiplicity
_atom_site_calc_flag
_atom_site_refinement_flags
Zn1 Zn -0.82729(3) -0.00820(3) -0.42315(3) 0.02862(13) Uani 1 1 d .
Zn2 Zn -0.92582(3) -0.84588(3) -0.07663(3) 0.02576(12) Uani 1 1 d .
C1 C -0.7149(5) -0.2139(5) -0.2659(4) 0.0363(11) Uani 1 1 d .
H1A H -0.6334 -0.1916 -0.3052 0.044 Uiso 1 1 calc R
C2 C -0.7087(5) -0.3042(5) -0.1787(4) 0.0394(11) Uani 1 1 d .
H2A H -0.6239 -0.3413 -0.1591 0.047 Uiso 1 1 calc R
C3 C -0.8260(6) -0.3424(5) -0.1182(4) 0.0385(12) Uani 1 1 d .
C4 C -0.9485(6) -0.2841(5) -0.1517(5) 0.0417(12) Uani 1 1 d .
H4A H -1.0304 -0.3067 -0.1133 0.050 Uiso 1 1 calc R
C5 C -0.9508(5) -0.1924(5) -0.2418(4) 0.0383(11) Uani 1 1 d .
H5A H -1.0349 -0.1560 -0.2638 0.046 Uiso 1 1 calc R
C6 C -0.8192(8) -0.4388(5) -0.0164(5) 0.0565(17) Uani 1 1 d .
H6A H -0.7305 -0.4855 -0.0186 0.068 Uiso 1 1 calc R
H6B H -0.8897 -0.5011 -0.0197 0.068 Uiso 1 1 calc R
C7 C -0.8399(8) -0.3701(6) 0.0948(4) 0.0552(16) Uani 1 1 d .
H7A H -0.9299 -0.3258 0.0977 0.066 Uiso 1 1 calc R
H7B H -0.8372 -0.4342 0.1581 0.066 Uiso 1 1 calc R
C8 C -0.7314(7) -0.2727(6) 0.1069(5) 0.0469(14) Uani 1 1 d .
H8A H -0.6411 -0.3162 0.1012 0.056 Uiso 1 1 calc R
H8B H -0.7363 -0.2066 0.0452 0.056 Uiso 1 1 calc R
C9 C -0.7495(6) -0.2086(5) 0.2192(5) 0.0407(14) Uani 1 1 d .
C10 C -0.8596(7) -0.1238(6) 0.2394(5) 0.0476(14) Uani 1 1 d .
H10A H -0.9225 -0.1043 0.1838 0.057 Uiso 1 1 calc R
C11 C -0.8767(6) -0.0674(6) 0.3424(5) 0.0479(13) Uani 1 1 d .
H11A H -0.9492 -0.0069 0.3531 0.057 Uiso 1 1 calc R
C12 C -0.6873(6) -0.1773(6) 0.4086(4) 0.0486(14) Uani 1 1 d .
H12A H -0.6258 -0.1955 0.4654 0.058 Uiso 1 1 calc R
C13 C -0.6638(6) -0.2378(6) 0.3049(5) 0.0549(15) Uani 1 1 d .
H13A H -0.5901 -0.2973 0.2953 0.066 Uiso 1 1 calc R
C14 C -1.0903(5) 0.0712(5) -0.4287(4) 0.0363(11) Uani 1 1 d .
C15 C -1.2174(5) 0.1611(6) -0.4245(7) 0.0565(17) Uani 1 1 d .
H15A H -1.2074 0.2275 -0.4856 0.068 Uiso 1 1 calc R
H15B H -1.2206 0.2040 -0.3537 0.068 Uiso 1 1 calc R
C16 C -1.3536(5) 0.0999(5) -0.4337(5) 0.0341(11) Uani 1 1 d .
H16A H -1.3680 0.0379 -0.3697 0.041 Uiso 1 1 calc R
H16B H -1.3499 0.0528 -0.5023 0.041 Uiso 1 1 calc R
C17 C -1.4737(5) 0.1968(4) -0.4363(4) 0.0287(9) Uani 1 1 d .
H17A H -1.4522 0.2615 -0.4980 0.034 Uiso 1 1 calc RD
C18 C -1.6021(5) 0.1437(5) -0.4610(4) 0.0296(10) Uani 1 1 d .
C19 C -1.4474(4) 0.3904(4) -0.3189(3) 0.0315(8) Uani 1 1 d U
C20 C -1.0733(6) -0.7043(6) 0.1066(5) 0.0506(14) Uani 1 1 d .
H20A H -1.1428 -0.7000 0.0556 0.061 Uiso 1 1 calc R
C21 C -1.0985(7) -0.6485(6) 0.2060(5) 0.0554(15) Uani 1 1 d .
H21A H -1.1834 -0.6067 0.2215 0.066 Uiso 1 1 calc R
C22 C -0.9997(6) -0.6527(5) 0.2848(4) 0.0359(12) Uani 1 1 d .
C23 C -0.8757(7) -0.7160(7) 0.2568(5) 0.0550(16) Uani 1 1 d .
H23A H -0.8052 -0.7214 0.3068 0.066 Uiso 1 1 calc R
C24 C -0.8580(6) -0.7716(5) 0.1524(5) 0.0435(12) Uani 1 1 d .
H24A H -0.7745 -0.8150 0.1350 0.052 Uiso 1 1 calc R
C25 C -1.0271(7) -0.5914(6) 0.3984(5) 0.0462(14) Uani 1 1 d .
H25A H -1.1239 -0.5660 0.4074 0.055 Uiso 1 1 calc R
H25B H -1.0061 -0.6554 0.4592 0.055 Uiso 1 1 calc R
C26 C -0.9435(7) -0.4745(5) 0.4088(4) 0.0506(14) Uani 1 1 d .
H26A H -0.9621 -0.4113 0.3468 0.061 Uiso 1 1 calc R
H26B H -0.8465 -0.5002 0.4028 0.061 Uiso 1 1 calc R
C27 C -0.9772(7) -0.4110(5) 0.5238(4) 0.0439(12) Uani 1 1 d .
H27A H -0.9166 -0.3405 0.5296 0.053 Uiso 1 1 calc R
H27B H -1.0708 -0.3748 0.5250 0.053 Uiso 1 1 calc R
C28 C -0.9615(5) -0.5061(4) 0.6243(4) 0.0323(10) Uani 1 1 d .
C29 C -0.8383(6) -0.5618(5) 0.6497(4) 0.0426(12) Uani 1 1 d .
H29A H -0.7594 -0.5375 0.6074 0.051 Uiso 1 1 calc R
C30 C -0.8288(5) -0.6567(5) 0.7398(4) 0.0373(11) Uani 1 1 d .
H30A H -0.7429 -0.6947 0.7551 0.045 Uiso 1 1 calc R
C31 C -1.0585(5) -0.6394(5) 0.7795(4) 0.0382(12) Uani 1 1 d .
H31A H -1.1356 -0.6663 0.8228 0.046 Uiso 1 1 calc R
C32 C -1.0751(5) -0.5434(5) 0.6918(5) 0.0385(11) Uani 1 1 d .
H32A H -1.1615 -0.5050 0.6791 0.046 Uiso 1 1 calc R
C33 C -0.6479(5) -0.9220(4) -0.0879(4) 0.0292(10) Uani 1 1 d .
C34 C -0.5299(5) -1.0189(5) -0.0993(4) 0.0334(10) Uani 1 1 d .
H34A H -0.5180 -1.0405 -0.1781 0.040 Uiso 1 1 calc R
H34B H -0.5524 -1.0975 -0.0545 0.040 Uiso 1 1 calc R
C35 C -0.3935(5) -0.9726(4) -0.0618(4) 0.0305(10) Uani 1 1 d .
H35A H -0.4041 -0.9529 0.0174 0.037 Uiso 1 1 calc R
H35B H -0.3710 -0.8934 -0.1058 0.037 Uiso 1 1 calc R
C36 C -0.2744(4) -1.0746(3) -0.0773(4) 0.0197(8) Uani 1 1 d .
H36A H -0.2626 -1.0933 -0.1576 0.024 Uiso 1 1 calc R
C37 C -0.1422(4) -1.0102(4) -0.0412(4) 0.0267(10) Uani 1 1 d .
C38 C -0.3300(4) -1.3049(4) -0.0578(4) 0.0334(10) Uani 1 1 d U
N1 N -0.8345(4) -0.1540(4) -0.2989(3) 0.0305(8) Uani 1 1 d .
N2 N -0.7931(5) -0.0961(4) 0.4277(4) 0.0319(9) Uani 1 1 d .
N3 N -1.4121(5) 0.4654(3) -0.4004(3) 0.0362(9) Uani 1 1 d U
H3A H -1.4099 0.4399 -0.4684 0.043 Uiso 1 1 calc RD
H3B H -1.3900 0.5427 -0.3889 0.043 Uiso 1 1 calc R
N4 N -1.4840(3) 0.2669(3) -0.3287(3) 0.0287(6) Uani 1 1 d .
H4B H -1.5158 0.2255 -0.2683 0.034 Uiso 1 1 calc R
N5 N -0.9528(4) -0.7661(4) 0.0769(3) 0.0297(9) Uani 1 1 d .
N6 N -0.9356(4) -0.6936(4) 0.8028(3) 0.0277(8) Uani 1 1 d .
N7 N -0.2927(3) -1.1933(3) -0.0105(3) 0.0312(7) Uani 1 1 d .
H7C H -0.2803 -1.1954 0.0610 0.037 Uiso 1 1 calc R
N8 N -0.3593(4) -1.3105(3) -0.1521(3) 0.0327(8) Uani 1 1 d U
H8C H -0.3810 -1.3831 -0.1762 0.039 Uiso 1 1 calc R
H8D H -0.3590 -1.2421 -0.1972 0.039 Uiso 1 1 calc R
O1 O -0.9764(4) 0.1239(4) -0.4184(4) 0.0451(9) Uani 1 1 d .
O2 O -1.0989(4) -0.0468(3) -0.4423(4) 0.0501(10) Uani 1 1 d .
O3 O -1.6597(4) 0.0737(3) -0.3809(3) 0.0346(8) Uani 1 1 d .
O4 O -1.6482(4) 0.1617(4) -0.5562(3) 0.0556(11) Uani 1 1 d .
O5 O -1.4473(5) 0.4298(4) -0.2113(3) 0.0657(10) Uani 1 1 d .
O6 O -0.6284(4) -0.8048(3) -0.0899(3) 0.0385(8) Uani 1 1 d .
O7 O -0.7682(3) -0.9668(3) -0.0808(3) 0.0376(8) Uani 1 1 d .
O8 O -0.0998(4) -1.0387(4) 0.0526(3) 0.0433(9) Uani 1 1 d .
O9 O -0.0927(3) -0.9270(3) -0.1143(3) 0.0331(7) Uani 1 1 d .
O10 O -0.3276(6) -1.4091(4) 0.0205(4) 0.0895(15) Uani 1 1 d .
O11 O -0.4776(5) -0.6543(5) 0.0475(4) 0.0794(13) Uiso 1 1 d .
O12 O -1.2479(4) -0.1742(4) -0.5809(4) 0.0635(10) Uiso 1 1 d .
O13 O -1.4062(4) 0.7263(3) -0.3953(3) 0.0561(8) Uiso 1 1 d .
O14 O -1.2593(6) -0.3348(5) -0.7562(5) 0.0957(15) Uiso 1 1 d .
O15 O -1.4594(4) 0.2379(4) -0.7292(3) 0.0656(10) Uiso 1 1 d .
O16 O -1.4264(6) -0.5126(5) -0.6429(4) 0.0937(14) Uiso 1 1 d .
O17 O -1.2626(6) 0.0341(6) -0.7485(5) 0.1049(16) Uiso 1 1 d .

loop_
_atom_site_aniso_label
_atom_site_aniso_U_11
_atom_site_aniso_U_22
_atom_site_aniso_U_33
_atom_site_aniso_U_23
_atom_site_aniso_U_13
_atom_site_aniso_U_12
Zn1 0.0219(3) 0.0324(3) 0.0327(3) -0.0073(2) -0.0032(2) -0.00421(19)
Zn2 0.0210(2) 0.0289(2) 0.0279(2) -0.00259(18) -0.00255(19) -0.00388(18)
C1 0.026(2) 0.052(3) 0.031(2) -0.0023(19) -0.0012(18) -0.0105(19)
C2 0.039(3) 0.038(2) 0.042(3) -0.0060(19) -0.009(2) 0.0012(19)
C3 0.055(3) 0.033(2) 0.030(2) -0.0157(17) 0.002(2) -0.010(2)
C4 0.038(3) 0.042(2) 0.044(3) 0.000(2) 0.011(2) -0.0102(19)
C5 0.025(2) 0.052(3) 0.037(3) -0.004(2) 0.0058(19) -0.0066(19)
C6 0.098(5) 0.033(2) 0.039(3) -0.006(2) 0.003(3) -0.012(3)
C7 0.096(5) 0.050(3) 0.022(2) -0.001(2) -0.001(3) -0.033(3)
C8 0.053(4) 0.061(3) 0.028(3) -0.013(2) 0.005(2) -0.009(3)
C9 0.049(4) 0.041(3) 0.033(3) -0.002(2) 0.001(3) -0.012(2)
C10 0.053(3) 0.063(3) 0.028(3) -0.007(2) -0.022(2) 0.004(3)
C11 0.050(3) 0.050(3) 0.043(3) -0.005(2) -0.013(2) 0.015(2)
C12 0.046(3) 0.070(3) 0.030(3) -0.012(2) -0.009(2) 0.022(3)
C13 0.042(3) 0.075(4) 0.049(3) -0.018(3) -0.012(2) 0.020(3)
C14 0.025(2) 0.041(3) 0.044(3) -0.007(2) -0.006(2) 0.0015(19)
C15 0.020(2) 0.042(3) 0.109(5) -0.007(3) -0.008(3) -0.005(2)
C16 0.017(2) 0.037(2) 0.048(3) -0.007(2) -0.002(2) 0.0024(17)
C17 0.030(2) 0.031(2) 0.025(2) -0.0016(16) 0.0002(16) -0.0018(16)
C18 0.022(2) 0.035(2) 0.031(2) -0.0015(18) -0.0027(19) 0.0023(17)
C19 0.0263(18) 0.0352(18) 0.034(2) -0.0091(15) -0.0026(15) 0.0013(15)
C20 0.040(3) 0.078(4) 0.036(3) -0.016(2) -0.013(2) 0.008(3)
C21 0.051(3) 0.071(4) 0.044(3) -0.026(2) 0.000(3) 0.011(3)
C22 0.043(3) 0.040(3) 0.024(2) 0.001(2) -0.001(2) 0.002(2)
C23 0.055(4) 0.070(4) 0.042(3) -0.012(3) -0.015(3) 0.009(3)
C24 0.037(3) 0.054(3) 0.040(3) -0.012(2) -0.011(2) 0.010(2)
C25 0.058(4) 0.044(3) 0.038(3) -0.004(2) -0.005(3) -0.011(3)
C26 0.082(4) 0.036(2) 0.033(3) 0.001(2) -0.002(3) -0.003(2)
C27 0.077(4) 0.028(2) 0.027(2) -0.0025(17) -0.008(2) -0.004(2)
C28 0.049(3) 0.0261(19) 0.023(2) -0.0054(16) -0.0067(19) -0.0019(17)
C29 0.039(3) 0.053(3) 0.034(2) 0.003(2) 0.010(2) -0.002(2)
C30 0.026(2) 0.044(2) 0.042(3) 0.002(2) -0.0020(19) 0.0035(18)
C31 0.027(2) 0.044(3) 0.042(3) 0.007(2) 0.000(2) -0.0013(19)
C32 0.030(2) 0.042(2) 0.043(3) 0.005(2) -0.0069(19) 0.0019(18)
C33 0.025(2) 0.033(2) 0.030(2) -0.0004(17) -0.0017(17) -0.0007(17)
C34 0.023(2) 0.030(2) 0.049(3) -0.0091(18) -0.0018(18) -0.0031(16)
C35 0.024(2) 0.0254(18) 0.043(3) -0.0056(17) -0.0043(19) -0.0071(16)
C36 0.0147(17) 0.0149(14) 0.031(2) -0.0057(13) -0.0057(14) -0.0077(12)
C37 0.017(2) 0.0270(19) 0.037(2) -0.0063(17) -0.0023(18) -0.0025(16)
C38 0.031(2) 0.0199(16) 0.050(3) -0.0119(17) -0.0022(19) -0.0049(14)
N1 0.0251(18) 0.0383(19) 0.0286(19) -0.0046(15) -0.0002(15) -0.0037(15)
N2 0.034(2) 0.034(2) 0.029(2) -0.0063(16) -0.0063(18) -0.0059(17)
N3 0.065(3) 0.0199(15) 0.0243(19) -0.0013(14) 0.0040(18) -0.0133(15)
N4 0.0272(15) 0.0298(14) 0.0292(16) -0.0026(12) 0.0002(13) -0.0046(12)
N5 0.029(2) 0.033(2) 0.027(2) -0.0029(15) -0.0018(17) -0.0007(16)
N6 0.0283(19) 0.0306(17) 0.0253(18) -0.0062(14) -0.0041(15) -0.0046(14)
N7 0.0372(17) 0.0271(14) 0.0309(17) -0.0034(12) -0.0066(14) -0.0093(12)
N8 0.049(2) 0.0212(14) 0.0298(18) -0.0004(13) -0.0111(16) -0.0106(14)
O1 0.0219(18) 0.046(2) 0.068(3) -0.0076(18) 0.0005(17) 0.0008(15)
O2 0.0346(18) 0.0420(18) 0.076(3) -0.0136(17) -0.0149(17) 0.0055(14)
O3 0.0285(19) 0.0380(17) 0.0381(19) 0.0003(15) -0.0015(15) -0.0119(14)
O4 0.046(2) 0.077(3) 0.046(2) 0.0143(19) -0.0162(18) -0.0241(19)
O5 0.091(3) 0.055(2) 0.053(2) -0.0146(16) 0.006(2) -0.0126(19)
O6 0.0347(17) 0.0285(14) 0.0533(19) -0.0026(13) -0.0106(14) -0.0005(12)
O7 0.0168(16) 0.0370(17) 0.060(2) -0.0070(15) -0.0032(15) -0.0045(13)
O8 0.038(2) 0.055(2) 0.0395(19) 0.0009(15) -0.0217(16) -0.0139(15)
O9 0.0223(17) 0.0391(18) 0.0391(19) 0.0008(14) -0.0063(14) -0.0113(14)
O10 0.136(4) 0.047(2) 0.089(3) 0.013(2) -0.034(3) -0.029(2)

loop_
_atom_type_symbol
_atom_type_description
_atom_type_scat_dispersion_real
_atom_type_scat_dispersion_imag
_atom_type_scat_source
C C 0.0033 0.0016 'International Tables Vol C Tables 4.2.6.8 and 6.1.1.4'
H H 0.0000 0.0000 'International Tables Vol C Tables 4.2.6.8 and 6.1.1.4'
N N 0.0061 0.0033 'International Tables Vol C Tables 4.2.6.8 and 6.1.1.4'
O O 0.0106 0.0060 'International Tables Vol C Tables 4.2.6.8 and 6.1.1.4'
Zn Zn 0.2839 1.4301 'International Tables Vol C Tables 4.2.6.8 and 6.1.1.4'

loop_
_geom_angle_atom_site_label_1
_geom_angle_atom_site_label_2
_geom_angle_atom_site_label_3
_geom_angle
_geom_angle_site_symmetry_1
_geom_angle_site_symmetry_3
O1 Zn1 O3 107.07(16) . 1_655
O1 Zn1 N2 116.16(18) . 1_554
O3 Zn1 N2 110.90(16) 1_655 1_554
O1 Zn1 N1 116.52(16) . .
O3 Zn1 N1 98.87(15) 1_655 .
N2 Zn1 N1 105.99(16) 1_554 .
O7 Zn2 O9 111.60(15) . 1_455
O7 Zn2 N5 111.33(17) . .
O9 Zn2 N5 110.67(16) 1_455 .
O7 Zn2 N6 119.10(16) . 1_554
O9 Zn2 N6 97.00(14) 1_455 1_554
N5 Zn2 N6 106.18(15) . 1_554
C2 C1 N1 123.1(4) . .
C2 C1 H1A 118.4 . .
N1 C1 H1A 118.4 . .
C1 C2 C3 121.1(5) . .
C1 C2 H2A 119.5 . .
C3 C2 H2A 119.5 . .
C2 C3 C4 116.5(5) . .
C2 C3 C6 121.3(6) . .
C4 C3 C6 122.1(5) . .
C5 C4 C3 120.8(5) . .
C5 C4 H4A 119.6 . .
C3 C4 H4A 119.6 . .
N1 C5 C4 122.0(5) . .
N1 C5 H5A 119.0 . .
C4 C5 H5A 119.0 . .
C3 C6 C7 111.1(4) . .
C3 C6 H6A 109.4 . .
C7 C6 H6A 109.4 . .
C3 C6 H6B 109.4 . .
C7 C6 H6B 109.4 . .
H6A C6 H6B 108.0 . .
C8 C7 C6 112.4(5) . .
C8 C7 H7A 109.1 . .
C6 C7 H7A 109.1 . .
C8 C7 H7B 109.1 . .
C6 C7 H7B 109.1 . .
H7A C7 H7B 107.9 . .
C9 C8 C7 112.0(4) . .
C9 C8 H8A 109.2 . .
C7 C8 H8A 109.2 . .
C9 C8 H8B 109.2 . .
C7 C8 H8B 109.2 . .
H8A C8 H8B 107.9 . .
C13 C9 C10 117.7(5) . .
C13 C9 C8 122.1(6) . .
C10 C9 C8 120.1(5) . .
C9 C10 C11 119.8(5) . .
C9 C10 H10A 120.1 . .
C11 C10 H10A 120.1 . .
N2 C11 C10 122.8(5) . .
N2 C11 H11A 118.6 . .
C10 C11 H11A 118.6 . .
N2 C12 C13 122.4(5) . .
N2 C12 H12A 118.8 . .
C13 C12 H12A 118.8 . .
C9 C13 C12 119.7(5) . .
C9 C13 H13A 120.2 . .
C12 C13 H13A 120.2 . .
O2 C14 O1 123.2(5) . .
O2 C14 C15 120.9(5) . .
O1 C14 C15 115.9(4) . .
C14 C15 C16 116.7(5) . .
C14 C15 H15A 108.1 . .
C16 C15 H15A 108.1 . .
C14 C15 H15B 108.1 . .
C16 C15 H15B 108.1 . .
H15A C15 H15B 107.3 . .
C15 C16 C17 113.3(4) . .
C15 C16 H16A 108.9 . .
C17 C16 H16A 108.9 . .
C15 C16 H16B 108.9 . .
C17 C16 H16B 108.9 . .
H16A C16 H16B 107.7 . .
N4 C17 C18 112.6(4) . .
N4 C17 C16 109.6(4) . .
C18 C17 C16 114.5(4) . .
N4 C17 H17A 106.6 . .
C18 C17 H17A 106.6 . .
C16 C17 H17A 106.6 . .
O4 C18 O3 123.1(5) . .
O4 C18 C17 120.8(4) . .
O3 C18 C17 116.0(4) . .
N3 C19 N4 124.2(4) . .
N3 C19 O5 119.9(4) . .
N4 C19 O5 115.9(4) . .
C21 C20 N5 123.6(5) . .
C21 C20 H20A 118.2 . .
N5 C20 H20A 118.2 . .
C20 C21 C22 120.6(6) . .
C20 C21 H21A 119.7 . .
C22 C21 H21A 119.7 . .
C21 C22 C23 116.9(5) . .
C21 C22 C25 121.3(5) . .
C23 C22 C25 121.8(5) . .
C22 C23 C24 119.0(6) . .
C22 C23 H23A 120.5 . .
C24 C23 H23A 120.5 . .
N5 C24 C23 123.7(5) . .
N5 C24 H24A 118.1 . .
C23 C24 H24A 118.1 . .
C26 C25 C22 112.8(5) . .
C26 C25 H25A 109.0 . .
C22 C25 H25A 109.0 . .
C26 C25 H25B 109.0 . .
C22 C25 H25B 109.0 . .
H25A C25 H25B 107.8 . .
C25 C26 C27 111.7(5) . .
C25 C26 H26A 109.3 . .
C27 C26 H26A 109.3 . .
C25 C26 H26B 109.3 . .
C27 C26 H26B 109.3 . .
H26A C26 H26B 107.9 . .
C28 C27 C26 112.5(4) . .
C28 C27 H27A 109.1 . .
C26 C27 H27A 109.1 . .
C28 C27 H27B 109.1 . .
C26 C27 H27B 109.1 . .
H27A C27 H27B 107.8 . .
C29 C28 C32 117.5(4) . .
C29 C28 C27 121.7(5) . .
C32 C28 C27 120.7(5) . .
C28 C29 C30 120.1(5) . .
C28 C29 H29A 119.9 . .
C30 C29 H29A 119.9 . .
N6 C30 C29 122.6(5) . .
N6 C30 H30A 118.7 . .
C29 C30 H30A 118.7 . .
N6 C31 C32 122.1(4) . .
N6 C31 H31A 119.0 . .
C32 C31 H31A 119.0 . .
C28 C32 C31 119.3(5) . .
C28 C32 H32A 120.3 . .
C31 C32 H32A 120.3 . .
O6 C33 O7 122.6(4) . .
O6 C33 C34 120.9(4) . .
O7 C33 C34 116.4(4) . .
C33 C34 C35 114.1(4) . .
C33 C34 H34A 108.7 . .
C35 C34 H34A 108.7 . .
C33 C34 H34B 108.7 . .
C35 C34 H34B 108.7 . .
H34A C34 H34B 107.6 . .
C34 C35 C36 112.3(3) . .
C34 C35 H35A 109.1 . .
C36 C35 H35A 109.1 . .
C34 C35 H35B 109.1 . .
C36 C35 H35B 109.1 . .
H35A C35 H35B 107.9 . .
N7 C36 C35 114.0(3) . .
N7 C36 C37 109.3(3) . .
C35 C36 C37 106.0(3) . .
N7 C36 H36A 109.1 . .
C35 C36 H36A 109.1 . .
C37 C36 H36A 109.1 . .
O8 C37 O9 126.2(4) . .
O8 C37 C36 119.1(4) . .
O9 C37 C36 114.6(4) . .
N8 C38 O10 124.2(4) . .
N8 C38 N7 124.7(4) . .
O10 C38 N7 111.1(4) . .
C5 N1 C1 116.5(4) . .
C5 N1 Zn1 124.5(4) . .
C1 N1 Zn1 118.9(3) . .
C12 N2 C11 117.4(4) . .
C12 N2 Zn1 122.6(4) . 1_556
C11 N2 Zn1 119.9(4) . 1_556
C19 N3 H3A 120.0 . .
C19 N3 H3B 120.0 . .
H3A N3 H3B 120.0 . .
C19 N4 C17 125.4(3) . .
C19 N4 H4B 117.3 . .
C17 N4 H4B 117.3 . .
C24 N5 C20 116.2(4) . .
C24 N5 Zn2 123.7(3) . .
C20 N5 Zn2 120.2(4) . .
C30 N6 C31 118.2(4) . .
C30 N6 Zn2 122.8(3) . 1_556
C31 N6 Zn2 118.6(3) . 1_556
C38 N7 C36 121.9(3) . .
C38 N7 H7C 119.0 . .
C36 N7 H7C 119.0 . .
C38 N8 H8C 120.0 . .
C38 N8 H8D 120.0 . .
H8C N8 H8D 120.0 . .
C14 O1 Zn1 109.3(3) . .
C18 O3 Zn1 114.4(3) . 1_455
C33 O7 Zn2 118.6(3) . .
C37 O9 Zn2 116.9(3) . 1_655

loop_
_geom_bond_atom_site_label_1
_geom_bond_atom_site_label_2
_geom_bond_distance
_geom_bond_site_symmetry_2
Zn1 O1 1.948(4) .
Zn1 O3 1.980(3) 1_655
Zn1 N2 2.038(4) 1_554
Zn1 N1 2.040(4) .
Zn2 O7 1.935(4) .
Zn2 O9 1.954(3) 1_455
Zn2 N5 2.039(4) .
Zn2 N6 2.060(4) 1_554
C1 C2 1.349(7) .
C1 N1 1.360(6) .
C1 H1A 0.9300 .
C2 C3 1.376(7) .
C2 H2A 0.9300 .
C3 C4 1.379(8) .
C3 C6 1.516(8) .
C4 C5 1.382(8) .
C4 H4A 0.9300 .
C5 N1 1.351(6) .
C5 H5A 0.9300 .
C6 C7 1.532(7) .
C6 H6A 0.9700 .
C6 H6B 0.9700 .
C7 C8 1.515(8) .
C7 H7A 0.9700 .
C7 H7B 0.9700 .
C8 C9 1.518(8) .
C8 H8A 0.9700 .
C8 H8B 0.9700 .
C9 C13 1.359(8) .
C9 C10 1.373(9) .
C10 C11 1.382(8) .
C10 H10A 0.9300 .
C11 N2 1.342(7) .
C11 H11A 0.9300 .
C12 N2 1.317(7) .
C12 C13 1.414(8) .
C12 H12A 0.9300 .
C13 H13A 0.9300 .
C14 O2 1.250(6) .
C14 O1 1.277(6) .
C14 C15 1.513(7) .
C15 C16 1.512(7) .
C15 H15A 0.9700 .
C15 H15B 0.9700 .
C16 C17 1.504(6) .
C16 H16A 0.9700 .
C16 H16B 0.9700 .
C17 N4 1.499(5) .
C17 C18 1.444(7) .
C17 H17A 0.9800 .
C18 O4 1.235(6) .
C18 O3 1.278(6) .
C19 N3 1.243(5) .
C19 N4 1.357(5) .
C19 O5 1.359(5) .
C20 C21 1.346(8) .
C20 N5 1.351(7) .
C20 H20A 0.9300 .
C21 C22 1.375(9) .
C21 H21A 0.9300 .
C22 C23 1.380(9) .
C22 C25 1.526(8) .
C23 C24 1.392(8) .
C23 H23A 0.9300 .
C24 N5 1.318(7) .
C24 H24A 0.9300 .
C25 C26 1.507(8) .
C25 H25A 0.9700 .
C25 H25B 0.9700 .
C26 C27 1.558(7) .
C26 H26A 0.9700 .
C26 H26B 0.9700 .
C27 C28 1.505(7) .
C27 H27A 0.9700 .
C27 H27B 0.9700 .
C28 C29 1.348(7) .
C28 C32 1.385(7) .
C29 C30 1.407(8) .
C29 H29A 0.9300 .
C30 N6 1.305(6) .
C30 H30A 0.9300 .
C31 N6 1.334(6) .
C31 C32 1.401(7) .
C31 H31A 0.9300 .
C32 H32A 0.9300 .
C33 O6 1.235(6) .
C33 O7 1.280(6) .
C33 C34 1.495(6) .
C34 C35 1.534(6) .
C34 H34A 0.9700 .
C34 H34B 0.9700 .
C35 C36 1.543(6) .
C35 H35A 0.9700 .
C35 H35B 0.9700 .
C36 N7 1.430(5) .
C36 C37 1.572(6) .
C36 H36A 0.9800 .
C37 O8 1.219(6) .
C37 O9 1.273(5) .
C38 N8 1.171(5) .
C38 O10 1.377(6) .
C38 N7 1.387(5) .
N2 Zn1 2.038(4) 1_556
N3 H3A 0.8600 .
N3 H3B 0.8600 .
N4 H4B 0.8600 .
N6 Zn2 2.060(4) 1_556
N7 H7C 0.8600 .
N8 H8C 0.8600 .
N8 H8D 0.8600 .
O3 Zn1 1.980(3) 1_455
O9 Zn2 1.954(3) 1_655
